data_2236436
loop_
_publ_author_name
'Smith, Graham'

_publ_section_title
;
 Poly[[diaquabis[\m-2-(4-fluorophenoxy)acetato-\k^2^<i>O</i>^1^:<i>O</i>^1'^]magnesium]
 0.4-hydrate]
;
_journal_coeditor_code LH5512
_journal_issue 9
_journal_name_full 'Acta Crystallographica Section E'
_journal_page_first m1178
_journal_paper_doi 10.1107/S1600536812035246
_journal_volume 68
_journal_year 2012
_chemical_formula_iupac '[Mg (C8 H6 F O3)2 (H2 O)2], 0.4H2 O'
_chemical_formula_moiety 'C16 H16 F2 Mg O8, 0.4(H2 O)'
_chemical_formula_sum 'C16 H16.8 F2 Mg O8.4'
_chemical_formula_weight 405.80
_chemical_name_common 'magnesium p-fluorophenoxyacetate dihydrate'
_chemical_name_systematic
;
Poly[[diaquabis[\m-2-(4-fluorophenoxy)acetato-
\k^2^<i>O</i>^1^:<i>O</i>^1'^]magnesium] 0.4-hydrate]
;
_space_group_IT_number 14
_symmetry_cell_setting monoclinic
_symmetry_space_group_name_Hall '-P 2ybc'
_symmetry_space_group_name_H-M 'P 1 21/c 1'
_atom_sites_solution_hydrogens geom
_atom_sites_solution_primary direct
_atom_sites_solution_secondary difmap
_audit_creation_method SHELXL-97
_cell_angle_alpha 90.00
_cell_angle_beta 95.118(4)
_cell_angle_gamma 90.00
_cell_formula_units_Z 2
_cell_length_a 17.2526(9)
_cell_length_b 6.8899(3)
_cell_length_c 7.5474(3)
_cell_measurement_reflns_used 1476
_cell_measurement_temperature 200(2)
_cell_measurement_theta_max 28.89
_cell_measurement_theta_min 3.18
_cell_volume 893.57(7)
_computing_cell_refinement 'CrysAlis PRO (Agilent, 2012)'
_computing_data_collection 'CrysAlis PRO (Agilent, 2012)'
_computing_data_reduction 'CrysAlis PRO (Agilent, 2012)'
_computing_molecular_graphics 'PLATON (Spek, 2009)'
_computing_publication_material 'PLATON (Spek, 2009)'
_computing_structure_refinement 'SHELXL97 (Sheldrick, 2008) within WinGX (Farrugia, 1999)'
_computing_structure_solution 'SIR92 (Altomare <i>et al.</i>, 1993)'
_diffrn_ambient_temperature 200(2)
_diffrn_detector_area_resol_mean 16.077
_diffrn_measured_fraction_theta_full 0.999
_diffrn_measured_fraction_theta_max 0.999
_diffrn_measurement_device_type 'Oxford Diffraction Gemini-S CCD-detector'
_diffrn_measurement_method '\w scans'
_diffrn_radiation_monochromator graphite
_diffrn_radiation_source 'Enhance (Mo) X-ray source'
_diffrn_radiation_type MoK\a
_diffrn_radiation_wavelength 0.71073
_diffrn_reflns_av_R_equivalents 0.0395
_diffrn_reflns_av_sigmaI/netI 0.0428
_diffrn_reflns_limit_h_max 21
_diffrn_reflns_limit_h_min -21
_diffrn_reflns_limit_k_max 8
_diffrn_reflns_limit_k_min -8
_diffrn_reflns_limit_l_max 9
_diffrn_reflns_limit_l_min -9
_diffrn_reflns_number 5825
_diffrn_reflns_theta_full 26.00
_diffrn_reflns_theta_max 26.00
_diffrn_reflns_theta_min 3.19
_diffrn_standards_number 0
_exptl_absorpt_coefficient_mu 0.165
_exptl_absorpt_correction_T_max 0.980
_exptl_absorpt_correction_T_min 0.964
_exptl_absorpt_correction_type multi-scan
_exptl_absorpt_process_details '(CrysAlis PRO; Agilent, 2012)'
_exptl_crystal_colour colourless
_exptl_crystal_density_diffrn 1.508
_exptl_crystal_density_method 'not measured'
_exptl_crystal_description plate
_exptl_crystal_F_000 420
_exptl_crystal_size_max 0.30
_exptl_crystal_size_mid 0.20
_exptl_crystal_size_min 0.05
_refine_diff_density_max 0.249
_refine_diff_density_min -0.285
_refine_ls_extinction_method none
_refine_ls_goodness_of_fit_ref 1.055
_refine_ls_hydrogen_treatment constr
_refine_ls_matrix_type full
_refine_ls_number_parameters 133
_refine_ls_number_reflns 1762
_refine_ls_number_restraints 0
_refine_ls_restrained_S_all 1.055
_refine_ls_R_factor_all 0.0651
_refine_ls_R_factor_gt 0.0467
_refine_ls_shift/su_max 0.000
_refine_ls_shift/su_mean 0.000
_refine_ls_structure_factor_coef Fsqd
_refine_ls_weighting_details 'calc w=1/[\s^2^(Fo^2^)+(0.0424P)^2^+0.3930P] where P=(Fo^2^+2Fc^2^)/3'
_refine_ls_weighting_scheme calc
_refine_ls_wR_factor_gt 0.0995
_refine_ls_wR_factor_ref 0.1086
_reflns_number_gt 1400
_reflns_number_total 1762
_reflns_threshold_expression I>2\s(I)
_cod_data_source_file lh5512.cif
_cod_data_source_block I
_cod_original_sg_symbol_H-M 'P 21/c'
_cod_original_formula_sum 'C16 H16.80 F2 Mg O8.40'
_cod_database_code 2236436
_cod_database_fobs_code 2236436

loop_
_symmetry_equiv_pos_as_xyz
'x, y, z'
'-x, y+1/2, -z+1/2'
'-x, -y, -z'
'x, -y+1/2, z+1/2'

loop_
_atom_site_aniso_label
_atom_site_aniso_U_11
_atom_site_aniso_U_22
_atom_site_aniso_U_33
_atom_site_aniso_U_12
_atom_site_aniso_U_13
_atom_site_aniso_U_23
Mg1 0.0232(5) 0.0158(5) 0.0167(5) 0.0015(4) 0.0003(4) -0.0012(4)
F4 0.0271(7) 0.0734(12) 0.0671(11) 0.0020(8) -0.0101(7) 0.0008(9)
O1 0.0388(10) 0.0607(12) 0.0412(11) 0.0274(9) -0.0169(8) -0.0299(9)
O1W 0.0261(8) 0.0252(8) 0.0249(8) 0.0015(7) 0.0008(6) 0.0034(6)
O21 0.0299(8) 0.0197(7) 0.0261(8) 0.0051(7) -0.0011(6) -0.0065(6)
O22 0.0274(8) 0.0198(7) 0.0186(7) 0.0013(6) 0.0003(6) -0.0028(6)
C1 0.0310(12) 0.0464(15) 0.0286(13) 0.0124(12) -0.0048(10) -0.0082(11)
C2 0.0461(16) 0.0655(19) 0.0416(16) 0.0250(15) -0.0107(13) -0.0223(14)
C3 0.0373(15) 0.0621(18) 0.0457(16) 0.0206(14) -0.0021(12) -0.0062(14)
C4 0.0249(12) 0.0519(16) 0.0401(15) -0.0001(12) -0.0021(11) 0.0062(13)
C5 0.0354(14) 0.0475(16) 0.0383(15) -0.0048(12) -0.0037(11) -0.0096(12)
C6 0.0334(13) 0.0466(15) 0.0327(13) 0.0060(12) -0.0012(11) -0.0109(12)
C11 0.0293(12) 0.0258(11) 0.0237(11) 0.0069(10) -0.0005(9) -0.0071(9)
C21 0.0254(11) 0.0130(9) 0.0198(10) -0.0022(9) 0.0022(8) 0.0013(8)
O2W 0.045(5) 0.054(6) 0.043(5) -0.017(5) 0.001(4) 0.009(4)

loop_
_atom_site_type_symbol
_atom_site_label
_atom_site_fract_x
_atom_site_fract_y
_atom_site_fract_z
_atom_site_U_iso_or_equiv
_atom_site_thermal_displace_type
_atom_site_calc_flag
_atom_site_refinement_flags
_atom_site_occupancy
Mg Mg1 0.00000 0.50000 0.50000 0.0187(3) Uani . . 1.000
F F4 0.49577(8) -0.0237(3) 0.7819(2) 0.0567(6) Uani . . 1.000
O O1 0.20100(10) -0.0103(3) 0.4489(2) 0.0481(6) Uani . . 1.000
O O1W 0.09125(8) 0.6177(2) 0.36712(19) 0.0255(5) Uani . . 1.000
O O21 0.01967(8) 0.2303(2) 0.39916(19) 0.0255(4) Uani . . 1.000
O O22 0.07774(8) 0.02846(19) 0.22234(18) 0.0220(4) Uani . . 1.000
C C1 0.27377(13) -0.0045(4) 0.5408(3) 0.0358(8) Uani . . 1.000
C C2 0.32768(15) -0.1323(4) 0.4814(4) 0.0519(10) Uani . . 1.000
C C3 0.40282(15) -0.1370(4) 0.5616(4) 0.0487(9) Uani . . 1.000
C C4 0.42218(13) -0.0158(4) 0.7001(3) 0.0393(8) Uani . . 1.000
C C5 0.37063(15) 0.1118(4) 0.7620(3) 0.0408(9) Uani . . 1.000
C C6 0.29510(14) 0.1183(4) 0.6810(3) 0.0378(8) Uani . . 1.000
C C11 0.14596(12) 0.1286(3) 0.4960(3) 0.0264(7) Uani . . 1.000
C C21 0.07588(12) 0.1271(3) 0.3609(3) 0.0194(6) Uani . . 1.000
O O2W 0.2262(5) 0.5768(14) 0.5816(12) 0.048(3) Uani . . 0.200
H H2 0.31330 -0.21540 0.38700 0.0620 Uiso calc R 1.000
H H3 0.43940 -0.22160 0.52140 0.0580 Uiso calc R 1.000
H H5 0.38580 0.19330 0.85700 0.0490 Uiso calc R 1.000
H H6 0.25920 0.20490 0.72100 0.0450 Uiso calc R 1.000
H H11A 0.16940 0.25660 0.50070 0.0320 Uiso calc R 1.000
H H11B 0.12990 0.09860 0.61290 0.0320 Uiso calc R 1.000
H H11W 0.13290 0.67830 0.42470 0.0380 Uiso . R 1.000
H H12W 0.06600 0.68980 0.27780 0.0380 Uiso . R 1.000
H H21W 0.22790 0.70540 0.62850 0.0710 Uiso . . 0.200
H H22W 0.18990 0.52540 0.63450 0.0710 Uiso . . 0.200

loop_
_atom_type_symbol
_atom_type_description
_atom_type_scat_dispersion_real
_atom_type_scat_dispersion_imag
_atom_type_scat_source
C C 0.0033 0.0016 'International Tables Vol C Tables 4.2.6.8 and 6.1.1.4'
H H 0.0000 0.0000 'International Tables Vol C Tables 4.2.6.8 and 6.1.1.4'
O O 0.0106 0.0060 'International Tables Vol C Tables 4.2.6.8 and 6.1.1.4'
F F 0.0171 0.0103 'International Tables Vol C Tables 4.2.6.8 and 6.1.1.4'
Mg Mg 0.0486 0.0363 'International Tables Vol C Tables 4.2.6.8 and 6.1.1.4'

loop_
_geom_angle_atom_site_label_1
_geom_angle_atom_site_label_2
_geom_angle_atom_site_label_3
_geom_angle_site_symmetry_1
_geom_angle_site_symmetry_3
_geom_angle
_geom_angle_publ_flag
O1W Mg1 O21 . . 90.96(5) no
O1W Mg1 O22 . 2_555 92.03(5) no
O1W Mg1 O1W . 3_566 180.00 no
O1W Mg1 O21 . 3_566 89.04(5) no
O1W Mg1 O22 . 4_555 87.97(5) no
O21 Mg1 O22 . 2_555 84.33(5) no
O1W Mg1 O21 3_566 . 89.04(5) no
O21 Mg1 O21 . 3_566 180.00 no
O21 Mg1 O22 . 4_555 95.67(5) no
O1W Mg1 O22 3_566 2_555 87.97(5) no
O21 Mg1 O22 3_566 2_555 95.67(5) no
O22 Mg1 O22 2_555 4_555 180.00 no
O1W Mg1 O21 3_566 3_566 90.96(5) no
O1W Mg1 O22 3_566 4_555 92.03(5) no
O21 Mg1 O22 3_566 4_555 84.33(5) no
C1 O1 C11 . . 117.06(19) no
Mg1 O21 C21 . . 139.08(14) no
Mg1 O22 C21 2_545 . 132.00(13) no
Mg1 O1W H12W . . 103.00 no
H11W O1W H12W . . 114.00 no
Mg1 O1W H11W . . 123.00 no
H21W O2W H22W . . 102.00 no
O1 C1 C6 . . 124.9(2) no
C2 C1 C6 . . 119.9(2) no
O1 C1 C2 . . 115.2(2) no
C1 C2 C3 . . 120.3(3) no
C2 C3 C4 . . 118.7(2) no
F4 C4 C3 . . 118.7(2) no
F4 C4 C5 . . 118.7(2) no
C3 C4 C5 . . 122.6(2) no
C4 C5 C6 . . 119.0(2) no
C1 C6 C5 . . 119.6(2) no
O1 C11 C21 . . 109.90(17) no
O21 C21 C11 . . 115.38(19) no
O22 C21 C11 . . 119.32(18) no
O21 C21 O22 . . 125.3(2) no
C3 C2 H2 . . 120.00 no
C1 C2 H2 . . 120.00 no
C2 C3 H3 . . 121.00 no
C4 C3 H3 . . 121.00 no
C4 C5 H5 . . 120.00 no
C6 C5 H5 . . 121.00 no
C5 C6 H6 . . 120.00 no
C1 C6 H6 . . 120.00 no
O1 C11 H11A . . 110.00 no
O1 C11 H11B . . 110.00 no
C21 C11 H11B . . 110.00 no
H11A C11 H11B . . 108.00 no
C21 C11 H11A . . 110.00 no

loop_
_geom_bond_atom_site_label_1
_geom_bond_atom_site_label_2
_geom_bond_site_symmetry_2
_geom_bond_distance
_geom_bond_publ_flag
Mg1 O1W . 2.1032(14) yes
Mg1 O21 . 2.0478(14) yes
Mg1 O22 2_555 2.0620(14) yes
Mg1 O1W 3_566 2.1032(14) yes
Mg1 O21 3_566 2.0478(14) yes
Mg1 O22 4_555 2.0620(14) yes
F4 C4 . 1.362(3) no
O1 C1 . 1.380(3) no
O1 C11 . 1.416(3) no
O21 C21 . 1.257(3) no
O22 C21 . 1.250(3) no
O1W H11W . 0.9100 no
O1W H12W . 0.9200 no
O2W H22W . 0.8500 no
O2W H21W . 0.9500 no
C1 C2 . 1.384(4) no
C1 C6 . 1.379(3) no
C2 C3 . 1.381(4) no
C3 C4 . 1.356(4) no
C4 C5 . 1.363(4) no
C5 C6 . 1.390(3) no
C11 C21 . 1.511(3) no
C2 H2 . 0.9300 no
C3 H3 . 0.9300 no
C5 H5 . 0.9300 no
C6 H6 . 0.9300 no
C11 H11B . 0.9700 no
C11 H11A . 0.9700 no

loop_
_geom_hbond_atom_site_label_D
_geom_hbond_atom_site_label_H
_geom_hbond_atom_site_label_A
_geom_hbond_site_symmetry_A
_geom_hbond_distance_DH
_geom_hbond_distance_HA
_geom_hbond_distance_DA
_geom_hbond_angle_DHA
_geom_hbond_publ_flag
O1W H11W O1 1_565 0.91 2.45 3.214(2) 143 yes
O1W H12W O22 1_565 0.92 2.38 3.0352(19) 128 yes
O1W H12W O21 2_555 0.92 1.92 2.760(2) 151 yes
O2W H21W O1 1_565 0.95 2.41 3.034(10) 123 yes
O2W H22W O22 4_555 0.85 2.13 2.950(9) 160 yes

loop_
_geom_torsion_atom_site_label_1
_geom_torsion_atom_site_label_2
_geom_torsion_atom_site_label_3
_geom_torsion_atom_site_label_4
_geom_torsion_site_symmetry_1
_geom_torsion
_geom_torsion_publ_flag
O1W Mg1 O21 C21 . 36.0(2) no
O22 Mg1 O21 C21 2_555 127.9(2) no
O1W Mg1 O21 C21 3_566 -144.0(2) no
O22 Mg1 O21 C21 4_555 -52.1(2) no
C11 O1 C1 C2 . -175.1(2) no
C11 O1 C1 C6 . 4.0(3) no
C1 O1 C11 C21 . 169.15(19) no
Mg1 O21 C21 O22 . -136.10(18) no
Mg1 O21 C21 C11 . 43.1(3) no
Mg1 O22 C21 O21 2_545 4.0(3) no
Mg1 O22 C21 C11 2_545 -175.24(13) no
O1 C1 C2 C3 . 179.0(2) no
C6 C1 C2 C3 . -0.2(4) no
O1 C1 C6 C5 . -179.4(2) no
C2 C1 C6 C5 . -0.3(4) no
C1 C2 C3 C4 . 0.7(4) no
C2 C3 C4 F4 . 178.5(2) no
C2 C3 C4 C5 . -0.7(4) no
F4 C4 C5 C6 . -179.0(2) no
C3 C4 C5 C6 . 0.2(4) no
C4 C5 C6 C1 . 0.3(4) no
O1 C11 C21 O21 . 172.84(18) no
O1 C11 C21 O22 . -7.9(3) no
